data_2213981
loop_
_publ_author_name
'Sultana, Sarwat'
'Khawar Rauf, M.'
'Ebihara, Masahiro'
'Badshah, Amin'

_publ_section_title
;
 1-(4-Nitrophenyl)-3-pivaloylthiourea
;
_journal_coeditor_code WK2052
_journal_issue 6
_journal_name_full 'Acta Crystallographica Section E'
_journal_page_first o2801
_journal_page_last o2801
_journal_paper_doi 10.1107/S1600536807020995
_journal_volume 63
_journal_year 2007
_chemical_formula_iupac 'C12 H15 N3 O3 S'
_chemical_formula_moiety 'C12 H15 N3 O3 S'
_chemical_formula_sum 'C12 H15 N3 O3 S'
_chemical_formula_weight 281.33
_chemical_name_common 1-(4-Nitrophenyl)-3-pivaloylthiourea
_chemical_name_systematic
;
1-(2,2-dimethylpropionyl)-3-(4-nitrophenyl)thiourea
;
_space_group_IT_number 14
_symmetry_cell_setting monoclinic
_symmetry_space_group_name_Hall '-P 2yn'
_symmetry_space_group_name_H-M 'P 1 21/n 1'
_atom_sites_solution_hydrogens geom
_atom_sites_solution_primary direct
_atom_sites_solution_secondary difmap
_audit_creation_method SHELXL-97
_cell_angle_alpha 90.00
_cell_angle_beta 96.706(6)
_cell_angle_gamma 90.00
_cell_formula_units_Z 4
_cell_length_a 6.207(3)
_cell_length_b 10.878(5)
_cell_length_c 19.990(9)
_cell_measurement_reflns_used 3440
_cell_measurement_temperature 113(2)
_cell_measurement_theta_max 27.5
_cell_measurement_theta_min 3.1
_cell_volume 1340.5(11)
_computing_cell_refinement CrystalClear
_computing_data_collection 'CrystalClear (Molecular Structure Corporation & Rigaku, 2001)'
_computing_data_reduction 'TEXSAN (Molecular Structure Corporation & Rigaku, 2004)'
_computing_molecular_graphics 'ORTEPII (Johnson, 1976)'
_computing_publication_material 'SHELXL97 and TEXSAN'
_computing_structure_refinement 'SHELXL97 (Sheldrick, 1997)'
_computing_structure_solution 'SIR97 (Altomare <i>et al.</i>,  1999)'
_diffrn_ambient_temperature 113(2)
_diffrn_detector_area_resol_mean 14.62
_diffrn_measured_fraction_theta_full 0.988
_diffrn_measured_fraction_theta_max 0.988
_diffrn_measurement_device_type 'Rigaku/MSC Mercury CCD'
_diffrn_measurement_method \w
_diffrn_radiation_monochromator graphite
_diffrn_radiation_source 'fine-focus sealed tube'
_diffrn_radiation_type MoK\a
_diffrn_radiation_wavelength 0.71070
_diffrn_reflns_av_R_equivalents 0.0434
_diffrn_reflns_av_sigmaI/netI 0.0442
_diffrn_reflns_limit_h_max 6
_diffrn_reflns_limit_h_min -8
_diffrn_reflns_limit_k_max 14
_diffrn_reflns_limit_k_min -13
_diffrn_reflns_limit_l_max 22
_diffrn_reflns_limit_l_min -25
_diffrn_reflns_number 10513
_diffrn_reflns_theta_full 27.48
_diffrn_reflns_theta_max 27.48
_diffrn_reflns_theta_min 3.34
_exptl_absorpt_coefficient_mu 0.249
_exptl_absorpt_correction_type none
_exptl_crystal_colour 'Light yellow'
_exptl_crystal_density_diffrn 1.394
_exptl_crystal_density_method 'not measured'
_exptl_crystal_description Block
_exptl_crystal_F_000 592
_exptl_crystal_size_max 0.40
_exptl_crystal_size_mid 0.22
_exptl_crystal_size_min 0.20
_refine_diff_density_max 0.294
_refine_diff_density_min -0.252
_refine_ls_extinction_method none
_refine_ls_goodness_of_fit_ref 1.190
_refine_ls_hydrogen_treatment mixed
_refine_ls_matrix_type full
_refine_ls_number_parameters 183
_refine_ls_number_reflns 3029
_refine_ls_number_restraints 0
_refine_ls_restrained_S_all 1.190
_refine_ls_R_factor_all 0.0699
_refine_ls_R_factor_gt 0.0529
_refine_ls_shift/su_max 0.000
_refine_ls_shift/su_mean 0.000
_refine_ls_structure_factor_coef Fsqd
_refine_ls_weighting_details 'calc w=1/[\s^2^(Fo^2^)+(0.0315P)^2^+0.6155P] where P=(Fo^2^+2Fc^2^)/3'
_refine_ls_weighting_scheme calc
_refine_ls_wR_factor_gt 0.0973
_refine_ls_wR_factor_ref 0.1024
_reflns_number_gt 2622
_reflns_number_total 3029
_reflns_threshold_expression I>2\s(I)
_cod_data_source_file wk2052.cif
_cod_data_source_block I
_cod_original_cell_volume 1340.5(10)
_cod_original_sg_symbol_H-M 'P 21/n'
_cod_database_code 2213981
_cod_database_fobs_code 2213981

loop_
_symmetry_equiv_pos_as_xyz
'x, y, z'
'-x+1/2, y+1/2, -z+1/2'
'-x, -y, -z'
'x-1/2, -y-1/2, z-1/2'

loop_
_atom_site_type_symbol
_atom_site_label
_atom_site_fract_x
_atom_site_fract_y
_atom_site_fract_z
_atom_site_U_iso_or_equiv
_atom_site_adp_type
_atom_site_calc_flag
_atom_site_refinement_flags
_atom_site_occupancy
C C1 -0.1277(3) 0.00927(18) 0.57635(9) 0.0176(4) Uani d . 1
S S1 -0.24312(8) 0.12580(5) 0.53185(3) 0.02278(14) Uani d . 1
N N1 0.0525(2) 0.01268(16) 0.62050(8) 0.0184(3) Uani d . 1
H H1 0.088(3) -0.060(2) 0.6322(11) 0.022(6) Uiso d . 1
C C2 -0.1402(3) -0.21796(18) 0.59510(9) 0.0179(4) Uani d . 1
O O1 0.0266(2) -0.22339(13) 0.63433(7) 0.0222(3) Uani d . 1
N N2 -0.2195(2) -0.10775(15) 0.56787(9) 0.0187(4) Uani d . 1
H H2 -0.336(3) -0.1095(19) 0.5394(11) 0.019(5) Uiso d . 1
C C3 0.1814(3) 0.11237(18) 0.64588(9) 0.0175(4) Uani d . 1
C C4 0.1056(3) 0.23198(19) 0.65144(10) 0.0207(4) Uani d . 1
H H4 -0.0403 0.2519 0.6353 0.025 Uiso calc R 1
C C5 0.2443(3) 0.32160(19) 0.68060(10) 0.0211(4) Uani d . 1
H H5 0.1947 0.4035 0.6848 0.025 Uiso calc R 1
C C6 0.4560(3) 0.29053(18) 0.70352(10) 0.0185(4) Uani d . 1
C C7 0.5339(3) 0.17179(19) 0.69980(10) 0.0224(4) Uani d . 1
H H7 0.6793 0.1522 0.7167 0.027 Uiso calc R 1
C C8 0.3949(3) 0.08264(19) 0.67092(10) 0.0217(4) Uani d . 1
H H8 0.4445 0.0004 0.6680 0.026 Uiso calc R 1
N N3 0.6011(3) 0.38608(16) 0.73402(8) 0.0221(4) Uani d . 1
O O2 0.5311(2) 0.49171(13) 0.73614(7) 0.0281(3) Uani d . 1
O O3 0.7875(2) 0.35722(15) 0.75618(8) 0.0318(4) Uani d . 1
C C9 -0.2745(3) -0.33191(18) 0.57417(10) 0.0195(4) Uani d . 1
C C10 -0.2978(3) -0.34397(19) 0.49716(10) 0.0248(4) Uani d . 1
H H10A -0.3774 -0.2729 0.4768 0.037 Uiso calc R 1
H H10B -0.3775 -0.4195 0.4837 0.037 Uiso calc R 1
H H10C -0.1536 -0.3473 0.4819 0.037 Uiso calc R 1
C C11 -0.4969(3) -0.3203(2) 0.60073(11) 0.0232(4) Uani d . 1
H H11A -0.4758 -0.3102 0.6498 0.035 Uiso calc R 1
H H11B -0.5824 -0.3947 0.5892 0.035 Uiso calc R 1
H H11C -0.5740 -0.2486 0.5801 0.035 Uiso calc R 1
C C12 -0.1541(3) -0.44494(19) 0.60566(11) 0.0261(5) Uani d . 1
H H12A -0.0134 -0.4525 0.5883 0.039 Uiso calc R 1
H H12B -0.2406 -0.5189 0.5940 0.039 Uiso calc R 1
H H12C -0.1316 -0.4356 0.6547 0.039 Uiso calc R 1

loop_
_atom_site_aniso_label
_atom_site_aniso_U_11
_atom_site_aniso_U_22
_atom_site_aniso_U_33
_atom_site_aniso_U_12
_atom_site_aniso_U_13
_atom_site_aniso_U_23
C1 0.0178(9) 0.0195(10) 0.0159(10) -0.0011(7) 0.0032(7) -0.0016(8)
S1 0.0226(2) 0.0190(3) 0.0248(3) -0.00128(19) -0.00565(18) 0.0035(2)
N1 0.0184(8) 0.0156(9) 0.0202(9) 0.0010(6) -0.0023(6) 0.0008(7)
C2 0.0172(9) 0.0200(10) 0.0172(10) 0.0014(7) 0.0045(7) 0.0004(8)
O1 0.0186(7) 0.0219(8) 0.0247(8) 0.0006(5) -0.0035(5) 0.0034(6)
N2 0.0157(8) 0.0180(9) 0.0210(9) -0.0005(6) -0.0035(6) 0.0015(7)
C3 0.0176(8) 0.0194(10) 0.0152(10) -0.0021(7) 0.0009(7) 0.0011(8)
C4 0.0181(9) 0.0214(11) 0.0218(11) 0.0029(7) -0.0009(7) -0.0002(8)
C5 0.0234(9) 0.0190(10) 0.0205(11) 0.0007(8) 0.0012(8) -0.0006(8)
C6 0.0197(9) 0.0213(10) 0.0147(10) -0.0048(7) 0.0018(7) -0.0004(8)
C7 0.0183(9) 0.0243(11) 0.0238(11) -0.0001(8) -0.0014(7) 0.0018(9)
C8 0.0213(9) 0.0197(10) 0.0231(11) 0.0027(8) -0.0010(7) 0.0017(8)
N3 0.0241(8) 0.0240(10) 0.0184(9) -0.0056(7) 0.0026(6) -0.0001(7)
O2 0.0351(8) 0.0205(8) 0.0284(9) -0.0052(6) 0.0028(6) -0.0031(6)
O3 0.0215(7) 0.0356(9) 0.0363(9) -0.0054(6) -0.0046(6) -0.0037(7)
C9 0.0188(9) 0.0189(10) 0.0206(10) -0.0011(7) 0.0013(7) 0.0005(8)
C10 0.0296(10) 0.0192(11) 0.0253(12) -0.0028(8) 0.0026(8) -0.0033(9)
C11 0.0198(9) 0.0237(11) 0.0264(12) -0.0026(8) 0.0035(8) 0.0020(9)
C12 0.0257(10) 0.0174(11) 0.0347(13) 0.0003(8) 0.0010(9) 0.0027(9)

loop_
_atom_type_symbol
_atom_type_description
_atom_type_scat_dispersion_real
_atom_type_scat_dispersion_imag
_atom_type_scat_source
C C 0.0033 0.0016 'International Tables Vol C Tables 4.2.6.8 and 6.1.1.4'
H H 0.0000 0.0000 'International Tables Vol C Tables 4.2.6.8 and 6.1.1.4'
N N 0.0061 0.0033 'International Tables Vol C Tables 4.2.6.8 and 6.1.1.4'
O O 0.0106 0.0060 'International Tables Vol C Tables 4.2.6.8 and 6.1.1.4'
S S 0.1246 0.1234 'International Tables Vol C Tables 4.2.6.8 and 6.1.1.4'

loop_
_geom_angle_atom_site_label_1
_geom_angle_atom_site_label_2
_geom_angle_atom_site_label_3
_geom_angle
N1 C1 N2 113.70(17)
N1 C1 S1 127.24(15)
N2 C1 S1 119.06(14)
C1 N1 C3 130.83(17)
C1 N1 H1 109.0(15)
C3 N1 H1 120.2(15)
O1 C2 N2 121.93(18)
O1 C2 C9 122.04(18)
N2 C2 C9 116.02(16)
C2 N2 C1 128.37(16)
C2 N2 H2 118.1(14)
C1 N2 H2 113.4(14)
C4 C3 C8 120.16(18)
C4 C3 N1 124.45(17)
C8 C3 N1 115.22(17)
C5 C4 C3 119.49(18)
C5 C4 H4 120.3
C3 C4 H4 120.3
C6 C5 C4 119.23(19)
C6 C5 H5 120.4
C4 C5 H5 120.4
C5 C6 C7 122.34(18)
C5 C6 N3 118.71(18)
C7 C6 N3 118.94(17)
C8 C7 C6 118.25(18)
C8 C7 H7 120.9
C6 C7 H7 120.9
C7 C8 C3 120.50(19)
C7 C8 H8 119.7
C3 C8 H8 119.7
O3 N3 O2 123.14(17)
O3 N3 C6 118.48(17)
O2 N3 C6 118.39(16)
C2 C9 C10 109.23(16)
C2 C9 C12 108.32(15)
C10 C9 C12 109.11(17)
C2 C9 C11 108.78(16)
C10 C9 C11 111.65(16)
C12 C9 C11 109.69(17)
C9 C10 H10A 109.5
C9 C10 H10B 109.5
H10A C10 H10B 109.5
C9 C10 H10C 109.5
H10A C10 H10C 109.5
H10B C10 H10C 109.5
C9 C11 H11A 109.5
C9 C11 H11B 109.5
H11A C11 H11B 109.5
C9 C11 H11C 109.5
H11A C11 H11C 109.5
H11B C11 H11C 109.5
C9 C12 H12A 109.5
C9 C12 H12B 109.5
H12A C12 H12B 109.5
C9 C12 H12C 109.5
H12A C12 H12C 109.5
H12B C12 H12C 109.5

loop_
_geom_bond_atom_site_label_1
_geom_bond_atom_site_label_2
_geom_bond_distance
_geom_bond_publ_flag
C1 N1 1.342(2) y
C1 N2 1.397(2) y
C1 S1 1.662(2) y
N1 C3 1.407(2) y
N1 H1 0.85(2) ?
C2 O1 1.225(2) y
C2 N2 1.383(3) y
C2 C9 1.525(3) ?
N2 H2 0.86(2) ?
C3 C4 1.392(3) ?
C3 C8 1.399(3) ?
C4 C5 1.384(3) ?
C4 H4 0.9500 ?
C5 C6 1.382(3) ?
C5 H5 0.9500 ?
C6 C7 1.384(3) ?
C6 N3 1.461(2) ?
C7 C8 1.379(3) ?
C7 H7 0.9500 ?
C8 H8 0.9500 ?
N3 O3 1.230(2) y
N3 O2 1.231(2) y
C9 C10 1.535(3) ?
C9 C12 1.535(3) ?
C9 C11 1.541(3) ?
C10 H10A 0.9800 ?
C10 H10B 0.9800 ?
C10 H10C 0.9800 ?
C11 H11A 0.9800 ?
C11 H11B 0.9800 ?
C11 H11C 0.9800 ?
C12 H12A 0.9800 ?
C12 H12B 0.9800 ?
C12 H12C 0.9800 ?

loop_
_geom_hbond_atom_site_label_D
_geom_hbond_atom_site_label_H
_geom_hbond_atom_site_label_A
_geom_hbond_distance_DH
_geom_hbond_distance_HA
_geom_hbond_distance_DA
_geom_hbond_angle_DHA
N1 H1 O1 0.85(2) 1.82(2) 2.590(3) 150(2)

loop_
_geom_torsion_atom_site_label_1
_geom_torsion_atom_site_label_2
_geom_torsion_atom_site_label_3
_geom_torsion_atom_site_label_4
_geom_torsion
N2 C1 N1 C3 -175.10(18)
S1 C1 N1 C3 6.2(3)
O1 C2 N2 C1 3.1(3)
C9 C2 N2 C1 -177.76(18)
N1 C1 N2 C2 -4.9(3)
S1 C1 N2 C2 173.91(15)
C1 N1 C3 C4 27.2(3)
C1 N1 C3 C8 -157.51(19)
C8 C3 C4 C5 1.4(3)
N1 C3 C4 C5 176.48(18)
C3 C4 C5 C6 0.2(3)
C4 C5 C6 C7 -1.5(3)
C4 C5 C6 N3 179.80(17)
C5 C6 C7 C8 1.3(3)
N3 C6 C7 C8 179.96(17)
C6 C7 C8 C3 0.3(3)
C4 C3 C8 C7 -1.6(3)
N1 C3 C8 C7 -177.15(18)
C5 C6 N3 O3 177.85(18)
C7 C6 N3 O3 -0.9(3)
C5 C6 N3 O2 -2.3(3)
C7 C6 N3 O2 178.91(18)
O1 C2 C9 C10 -123.10(19)
N2 C2 C9 C10 57.8(2)
O1 C2 C9 C12 -4.4(2)
N2 C2 C9 C12 176.48(16)
O1 C2 C9 C11 114.8(2)
N2 C2 C9 C11 -64.3(2)

loop_
_cod_related_entry_id
_cod_related_entry_database
_cod_related_entry_code
1 ChemSpider 2255480
